data_4086597
loop_
_publ_author_name
'Robinson, Thomas P.'
'Johnson, Andrew L.'
'Raithby, Paul R.'
'Kociok-Kohn, Gabriele'

_publ_section_title
;
 N-Heterocyclic Carbene Adducts of Molybdenum Tetracarboxylate Complexes
;
_journal_issue 15
_journal_name_full Organometallics
_journal_page_first 2494
_journal_paper_doi 10.1021/acs.organomet.6b00386
_journal_volume 35
_journal_year 2016
_chemical_formula_sum 'C29 H36 Mo2 N2 O8'
_chemical_formula_weight 732.48
_chemical_name_systematic
;
 ?
;
_space_group_crystal_system triclinic
_space_group_IT_number 2
_space_group_name_Hall '-P 1'
_space_group_name_H-M_alt 'P -1'
_symmetry_space_group_name_Hall '-P 1'
_symmetry_space_group_name_H-M 'P -1'
_atom_sites_solution_hydrogens geom
_audit_creation_method SHELXL-2013
_cell_angle_alpha 84.852(2)
_cell_angle_beta 87.660(2)
_cell_angle_gamma 76.240(2)
_cell_formula_units_Z 4
_cell_length_a 8.4000(2)
_cell_length_b 17.3732(4)
_cell_length_c 21.3704(4)
_cell_measurement_reflns_used 22264
_cell_measurement_temperature 150(2)
_cell_measurement_theta_max 29.44
_cell_measurement_theta_min 3.021
_cell_volume 3016.35(12)
_computing_cell_refinement 'HKL Scalepack (Otwinowski & Minor 1997)'
_computing_data_collection 'Kappa CCD'
_computing_data_reduction 'Denzo and Scalepak (Otwinowski & Minor, 1997)'
_computing_molecular_graphics 'ORTEP 3 for Windows (Farrugia, 1997)'
_computing_publication_material 'SHELXL2013 (Sheldrick, 2013)'
_computing_structure_refinement 'SHELXL-97 (Sheldrick, 1997)'
_computing_structure_solution 'SHELXS-86 (Sheldrick, 1986)'
_diffrn_ambient_temperature 150(2)
_diffrn_measured_fraction_theta_full 0.994
_diffrn_measured_fraction_theta_max 0.825
_diffrn_measurement_device_type 'Bruker Kappa CCD Diffractometer'
_diffrn_measurement_method 'omega and phi scans'
_diffrn_radiation_monochromator graphite
_diffrn_radiation_source 'fine-focus sealed tube'
_diffrn_radiation_type MoK\a
_diffrn_radiation_wavelength 0.71073
_diffrn_reflns_av_R_equivalents 0.0311
_diffrn_reflns_av_unetI/netI 0.0689
_diffrn_reflns_Laue_measured_fraction_full 0.994
_diffrn_reflns_Laue_measured_fraction_max 0.825
_diffrn_reflns_limit_h_max 11
_diffrn_reflns_limit_h_min -8
_diffrn_reflns_limit_k_max 23
_diffrn_reflns_limit_k_min -23
_diffrn_reflns_limit_l_max 28
_diffrn_reflns_limit_l_min -29
_diffrn_reflns_number 22264
_diffrn_reflns_point_group_measured_fraction_full 0.994
_diffrn_reflns_point_group_measured_fraction_max 0.825
_diffrn_reflns_theta_full 25.242
_diffrn_reflns_theta_max 29.440
_diffrn_reflns_theta_min 3.021
_diffrn_standards_decay_% 0
_diffrn_standards_interval_count 0
_diffrn_standards_interval_time 0
_diffrn_standards_number 0
_exptl_absorpt_coefficient_mu 0.883
_exptl_absorpt_correction_T_max 0.843
_exptl_absorpt_correction_T_min 0.810
_exptl_absorpt_correction_type multi-scan
_exptl_absorpt_process_details 'SORTAV (Blessing, 1995)'
_exptl_crystal_colour yellow
_exptl_crystal_density_diffrn 1.613
_exptl_crystal_density_method 'not measured'
_exptl_crystal_description block
_exptl_crystal_F_000 1488
_exptl_crystal_size_max 0.250
_exptl_crystal_size_mid 0.250
_exptl_crystal_size_min 0.200
_refine_diff_density_max 0.867
_refine_diff_density_min -0.555
_refine_diff_density_rms 0.115
_refine_ls_extinction_method none
_refine_ls_goodness_of_fit_ref 1.038
_refine_ls_hydrogen_treatment constr
_refine_ls_matrix_type full
_refine_ls_number_parameters 759
_refine_ls_number_reflns 13796
_refine_ls_number_restraints 0
_refine_ls_restrained_S_all 1.038
_refine_ls_R_factor_all 0.0746
_refine_ls_R_factor_gt 0.0421
_refine_ls_shift/su_max 0.002
_refine_ls_shift/su_mean 0.000
_refine_ls_structure_factor_coef Fsqd
_refine_ls_weighting_details 'w=1/[\s^2^(Fo^2^)+(0.0247P)^2^] where P=(Fo^2^+2Fc^2^)/3'
_refine_ls_weighting_scheme calc
_refine_ls_wR_factor_gt 0.0711
_refine_ls_wR_factor_ref 0.0823
_reflns_Friedel_coverage 0.000
_reflns_number_gt 9948
_reflns_number_total 13796
_reflns_threshold_expression 'I > 2\s(I)'
_cod_data_source_file om6b00386_si_002.cif
_cod_data_source_block '[Mo2(OAc)4](L1)_(2a)'
_cod_depositor_comments
;
The following automatic conversions were performed:

'_exptl_absorpt_correction_type' value 'Multi-scan' changed to
'multi-scan' according to
/usr/data/users/saulius/crontab/automatic-downloads/rss-feeds/ACS/lib/dictionaries/cif_core.dic
dictionary named 'cif_core.dic' version 2.4.2 from 2011-04-26.

Automatic conversion script
Id: cif_fix_values 4268 2015-11-12 08:31:59Z antanas 

 Adding full bibliography for 4086597--4086604.cif.
;
_cod_database_code 4086597
_shelx_space_group_comment
;
The symmetry employed for this shelxl refinement is uniquely defined
by the following loop, which should always be used as a source of
symmetry information in preference to the above space-group names.
They are only intended as comments.
;
_shelxl_version_number 2013-4

loop_
_space_group_symop_operation_xyz
'x, y, z'
'-x, -y, -z'

loop_
_atom_site_label
_atom_site_type_symbol
_atom_site_fract_x
_atom_site_fract_y
_atom_site_fract_z
_atom_site_U_iso_or_equiv
_atom_site_adp_type
_atom_site_occupancy
_atom_site_site_symmetry_order
_atom_site_calc_flag
_atom_site_refinement_flags_posn
_atom_site_refinement_flags_adp
Mo1 Mo 0.15878(4) -0.28687(2) 0.85506(2) 0.01425(7) Uani 1 1 d . .
Mo2 Mo 0.16480(4) -0.40763(2) 0.84620(2) 0.01493(7) Uani 1 1 d . .
C1 C 0.1456(4) -0.1386(2) 0.85911(14) 0.0156(7) Uani 1 1 d . .
N1 N 0.0930(4) -0.09462(18) 0.90933(12) 0.0229(7) Uani 1 1 d . .
N2 N 0.1812(4) -0.08165(18) 0.81580(13) 0.0244(7) Uani 1 1 d . .
C2 C 0.0967(6) -0.0156(3) 0.89741(18) 0.0486(14) Uani 1 1 d . .
H2 H 0.0655 0.0251 0.9254 0.058 Uiso 1 1 calc R U
C3 C 0.1530(7) -0.0081(3) 0.83849(18) 0.0501(14) Uani 1 1 d . .
H3 H 0.1704 0.0392 0.8164 0.060 Uiso 1 1 calc R U
C11 C 0.0369(4) -0.1265(2) 0.96843(14) 0.0187(8) Uani 1 1 d . .
C12 C 0.1487(4) -0.1586(2) 1.01509(15) 0.0204(8) Uani 1 1 d . .
C13 C 0.0905(4) -0.1876(2) 1.07205(15) 0.0203(8) Uani 1 1 d . .
H13 H 0.1661 -0.2103 1.1044 0.024 Uiso 1 1 calc R U
C14 C -0.0755(4) -0.1844(2) 1.08308(15) 0.0192(8) Uani 1 1 d . .
C15 C -0.1824(4) -0.1516(2) 1.03519(15) 0.0200(8) Uani 1 1 d . .
H15 H -0.2959 -0.1489 1.0422 0.024 Uiso 1 1 calc R U
C16 C -0.1304(4) -0.1222(2) 0.97679(15) 0.0195(8) Uani 1 1 d . .
C17 C 0.3294(5) -0.1621(3) 1.00479(18) 0.0344(10) Uani 1 1 d . .
H17A H 0.3906 -0.1930 1.0405 0.052 Uiso 1 1 calc R U
H17B H 0.3468 -0.1081 1.0011 0.052 Uiso 1 1 calc R U
H17C H 0.3678 -0.1876 0.9661 0.052 Uiso 1 1 calc R U
C18 C -0.1376(5) -0.2120(2) 1.14605(15) 0.0282(9) Uani 1 1 d . .
H18A H -0.1663 -0.1672 1.1725 0.042 Uiso 1 1 calc R U
H18B H -0.0520 -0.2543 1.1663 0.042 Uiso 1 1 calc R U
H18C H -0.2348 -0.2324 1.1404 0.042 Uiso 1 1 calc R U
C19 C -0.2509(5) -0.0869(3) 0.92620(16) 0.0347(10) Uani 1 1 d . .
H19A H -0.2456 -0.0317 0.9146 0.052 Uiso 1 1 calc R U
H19B H -0.3618 -0.0883 0.9416 0.052 Uiso 1 1 calc R U
H19C H -0.2242 -0.1176 0.8893 0.052 Uiso 1 1 calc R U
C21 C 0.2395(4) -0.0932(2) 0.75154(14) 0.0179(8) Uani 1 1 d . .
C22 C 0.1258(4) -0.0784(2) 0.70408(16) 0.0217(8) Uani 1 1 d . .
C23 C 0.1845(4) -0.0802(2) 0.64242(16) 0.0218(8) Uani 1 1 d . .
H23 H 0.1085 -0.0716 0.6093 0.026 Uiso 1 1 calc R U
C24 C 0.3507(4) -0.0943(2) 0.62767(15) 0.0208(8) Uani 1 1 d . .
C25 C 0.4597(5) -0.1098(2) 0.67642(16) 0.0235(8) Uani 1 1 d . .
H25 H 0.5739 -0.1210 0.6668 0.028 Uiso 1 1 calc R U
C26 C 0.4085(5) -0.1098(2) 0.73929(15) 0.0214(8) Uani 1 1 d . .
C27 C -0.0555(5) -0.0589(3) 0.71885(19) 0.0341(10) Uani 1 1 d . .
H27A H -0.0887 -0.0055 0.7335 0.051 Uiso 1 1 calc R U
H27B H -0.0802 -0.0977 0.7517 0.051 Uiso 1 1 calc R U
H27C H -0.1157 -0.0608 0.6809 0.051 Uiso 1 1 calc R U
C28 C 0.4106(5) -0.0943(3) 0.55994(15) 0.0305(10) Uani 1 1 d . .
H28A H 0.5060 -0.0708 0.5552 0.046 Uiso 1 1 calc R U
H28B H 0.3229 -0.0630 0.5328 0.046 Uiso 1 1 calc R U
H28C H 0.4416 -0.1490 0.5479 0.046 Uiso 1 1 calc R U
C29 C 0.5296(5) -0.1253(2) 0.79116(16) 0.0312(10) Uani 1 1 d . .
H29A H 0.5174 -0.0771 0.8132 0.047 Uiso 1 1 calc R U
H29B H 0.6410 -0.1403 0.7734 0.047 Uiso 1 1 calc R U
H29C H 0.5096 -0.1686 0.8207 0.047 Uiso 1 1 calc R U
O1 O -0.0785(3) -0.26890(15) 0.89678(10) 0.0194(5) Uani 1 1 d . .
O2 O -0.0709(3) -0.39624(15) 0.88764(10) 0.0192(5) Uani 1 1 d . .
C101 C -0.1429(4) -0.3283(2) 0.90414(15) 0.0193(8) Uani 1 1 d . .
C102 C -0.3132(4) -0.3159(3) 0.93229(18) 0.0333(10) Uani 1 1 d . .
H10A H -0.3919 -0.2842 0.9019 0.050 Uiso 1 1 calc R U
H10B H -0.3192 -0.2878 0.9704 0.050 Uiso 1 1 calc R U
H10C H -0.3396 -0.3676 0.9429 0.050 Uiso 1 1 calc R U
O3 O 0.2639(3) -0.31537(15) 0.94505(10) 0.0196(5) Uani 1 1 d . .
O4 O 0.2697(3) -0.44274(15) 0.93581(10) 0.0208(6) Uani 1 1 d . .
C201 C 0.2971(4) -0.3877(2) 0.96609(15) 0.0210(8) Uani 1 1 d . .
C202 C 0.3726(5) -0.4093(3) 1.02973(15) 0.0353(11) Uani 1 1 d . .
H20A H 0.3402 -0.4566 1.0495 0.053 Uiso 1 1 calc R U
H20B H 0.3345 -0.3649 1.0561 0.053 Uiso 1 1 calc R U
H20C H 0.4923 -0.4205 1.0251 0.053 Uiso 1 1 calc R U
O5 O 0.3984(3) -0.30142(15) 0.81481(10) 0.0185(5) Uani 1 1 d . .
O6 O 0.4023(3) -0.42813(15) 0.80516(10) 0.0214(6) Uani 1 1 d . .
C301 C 0.4710(4) -0.3696(2) 0.79990(15) 0.0204(8) Uani 1 1 d . .
C302 C 0.6436(4) -0.3836(3) 0.77456(18) 0.0333(10) Uani 1 1 d . .
H30A H 0.6732 -0.3325 0.7651 0.050 Uiso 1 1 calc R U
H30B H 0.6523 -0.4112 0.7361 0.050 Uiso 1 1 calc R U
H30C H 0.7181 -0.4164 0.8059 0.050 Uiso 1 1 calc R U
O7 O 0.0476(3) -0.25433(15) 0.76591(10) 0.0197(5) Uani 1 1 d . .
O8 O 0.0589(3) -0.38188(15) 0.75647(10) 0.0199(6) Uani 1 1 d . .
C401 C 0.0196(4) -0.3092(2) 0.73617(15) 0.0213(8) Uani 1 1 d . .
C402 C -0.0639(5) -0.2862(3) 0.67413(16) 0.0355(11) Uani 1 1 d . .
H40A H -0.1830 -0.2746 0.6810 0.053 Uiso 1 1 calc R U
H40B H -0.0305 -0.3302 0.6471 0.053 Uiso 1 1 calc R U
H40C H -0.0326 -0.2390 0.6538 0.053 Uiso 1 1 calc R U
Mo11 Mo 0.35687(4) 0.21210(2) 0.64886(2) 0.01400(7) Uani 1 1 d . .
Mo12 Mo 0.35210(4) 0.09062(2) 0.65759(2) 0.01409(7) Uani 1 1 d . .
C4 C 0.3574(4) 0.3609(2) 0.64141(14) 0.0175(8) Uani 1 1 d . .
N3 N 0.3130(4) 0.41721(18) 0.68374(13) 0.0270(8) Uani 1 1 d . .
N4 N 0.4103(4) 0.40383(18) 0.59159(13) 0.0248(7) Uani 1 1 d . .
C5 C 0.3394(7) 0.4904(3) 0.6608(2) 0.0590(17) Uani 1 1 d . .
H5 H 0.3188 0.5373 0.6824 0.071 Uiso 1 1 calc R U
C6 C 0.3988(7) 0.4819(3) 0.60294(19) 0.0545(15) Uani 1 1 d . .
H6 H 0.4279 0.5219 0.5746 0.065 Uiso 1 1 calc R U
C31 C 0.2456(5) 0.4072(2) 0.74647(15) 0.0211(8) Uani 1 1 d . .
C32 C 0.3512(4) 0.3901(2) 0.79703(16) 0.0212(8) Uani 1 1 d . .
C33 C 0.2841(5) 0.3903(2) 0.85693(16) 0.0225(8) Uani 1 1 d . .
H33 H 0.3551 0.3786 0.8917 0.027 Uiso 1 1 calc R U
C34 C 0.1156(4) 0.4072(2) 0.86805(15) 0.0208(8) Uani 1 1 d . .
C35 C 0.0140(4) 0.4227(2) 0.81663(15) 0.0222(8) Uani 1 1 d . .
H35 H -0.1013 0.4335 0.8236 0.027 Uiso 1 1 calc R U
C36 C 0.0755(4) 0.4228(2) 0.75510(15) 0.0206(8) Uani 1 1 d . .
C37 C 0.5344(5) 0.3737(3) 0.78694(19) 0.0341(10) Uani 1 1 d . .
H37A H 0.5653 0.4231 0.7714 0.051 Uiso 1 1 calc R U
H37B H 0.5684 0.3342 0.7561 0.051 Uiso 1 1 calc R U
H37C H 0.5886 0.3532 0.8268 0.051 Uiso 1 1 calc R U
C38 C 0.0459(5) 0.4082(2) 0.93427(16) 0.0313(10) Uani 1 1 d . .
H38A H -0.0542 0.4507 0.9359 0.047 Uiso 1 1 calc R U
H38B H 0.1266 0.4177 0.9627 0.047 Uiso 1 1 calc R U
H38C H 0.0201 0.3569 0.9472 0.047 Uiso 1 1 calc R U
C39 C -0.0377(5) 0.4423(3) 0.70012(17) 0.0361(10) Uani 1 1 d . .
H39A H -0.0344 0.4949 0.6800 0.054 Uiso 1 1 calc R U
H39B H -0.1498 0.4425 0.7149 0.054 Uiso 1 1 calc R U
H39C H -0.0026 0.4023 0.6697 0.054 Uiso 1 1 calc R U
C41 C 0.4668(4) 0.3734(2) 0.53168(15) 0.0196(8) Uani 1 1 d . .
C42 C 0.3526(4) 0.3777(2) 0.48614(16) 0.0219(8) Uani 1 1 d . .
C43 C 0.4093(5) 0.3500(2) 0.42797(16) 0.0226(8) Uani 1 1 d . .
H43 H 0.3328 0.3522 0.3959 0.027 Uiso 1 1 calc R U
C44 C 0.5749(5) 0.3193(2) 0.41598(15) 0.0209(8) Uani 1 1 d . .
C45 C 0.6835(4) 0.3165(2) 0.46311(15) 0.0212(8) Uani 1 1 d . .
H45 H 0.7968 0.2951 0.4553 0.025 Uiso 1 1 calc R U
C46 C 0.6338(4) 0.3438(2) 0.52162(15) 0.0210(8) Uani 1 1 d . .
C47 C 0.1730(5) 0.4114(3) 0.49717(19) 0.0376(11) Uani 1 1 d . .
H47A H 0.1305 0.3767 0.5290 0.056 Uiso 1 1 calc R U
H47B H 0.1147 0.4148 0.4578 0.056 Uiso 1 1 calc R U
H47C H 0.1563 0.4646 0.5119 0.056 Uiso 1 1 calc R U
C48 C 0.6316(5) 0.2938(2) 0.35133(16) 0.0328(10) Uani 1 1 d . .
H48A H 0.6543 0.3392 0.3249 0.049 Uiso 1 1 calc R U
H48B H 0.5457 0.2746 0.3323 0.049 Uiso 1 1 calc R U
H48C H 0.7316 0.2511 0.3549 0.049 Uiso 1 1 calc R U
C49 C 0.7566(5) 0.3412(3) 0.57117(17) 0.0375(11) Uani 1 1 d . .
H49A H 0.8646 0.3113 0.5574 0.056 Uiso 1 1 calc R U
H49B H 0.7234 0.3151 0.6104 0.056 Uiso 1 1 calc R U
H49C H 0.7621 0.3955 0.5781 0.056 Uiso 1 1 calc R U
O11 O 0.1153(3) 0.24354(14) 0.68690(10) 0.0179(5) Uani 1 1 d . .
O12 O 0.1130(3) 0.11505(15) 0.69692(10) 0.0180(5) Uani 1 1 d . .
C110 C 0.0440(4) 0.1879(2) 0.70230(15) 0.0197(8) Uani 1 1 d . .
C111 C -0.1291(4) 0.2081(3) 0.72759(17) 0.0296(9) Uani 1 1 d . .
H11A H -0.1567 0.2631 0.7392 0.044 Uiso 1 1 calc R U
H11B H -0.1395 0.1721 0.7647 0.044 Uiso 1 1 calc R U
H11C H -0.2041 0.2023 0.6953 0.044 Uiso 1 1 calc R U
O13 O 0.4623(3) 0.20075(14) 0.73930(10) 0.0182(5) Uani 1 1 d . .
O14 O 0.4526(3) 0.07288(15) 0.74780(10) 0.0199(6) Uani 1 1 d . .
C210 C 0.4900(4) 0.1326(2) 0.76877(15) 0.0208(8) Uani 1 1 d . .
C211 C 0.5691(5) 0.1204(3) 0.83173(15) 0.0333(10) Uani 1 1 d . .
H21A H 0.5647 0.1721 0.8475 0.050 Uiso 1 1 calc R U
H21B H 0.6837 0.0912 0.8276 0.050 Uiso 1 1 calc R U
H21C H 0.5107 0.0898 0.8613 0.050 Uiso 1 1 calc R U
O15 O 0.5970(3) 0.18499(15) 0.60970(10) 0.0188(5) Uani 1 1 d . .
O16 O 0.5915(3) 0.05684(14) 0.61843(10) 0.0188(5) Uani 1 1 d . .
C310 C 0.6649(4) 0.1126(2) 0.60309(14) 0.0183(8) Uani 1 1 d . .
C311 C 0.8367(4) 0.0923(3) 0.57778(17) 0.0294(9) Uani 1 1 d . .
H31A H 0.8521 0.1336 0.5454 0.044 Uiso 1 1 calc R U
H31B H 0.8576 0.0410 0.5595 0.044 Uiso 1 1 calc R U
H31C H 0.9131 0.0889 0.6119 0.044 Uiso 1 1 calc R U
O17 O 0.2567(3) 0.22638(15) 0.55785(10) 0.0199(5) Uani 1 1 d . .
O18 O 0.2527(3) 0.09797(15) 0.56757(10) 0.0188(5) Uani 1 1 d . .
C410 C 0.2263(4) 0.1655(2) 0.53691(15) 0.0197(8) Uani 1 1 d . .
C411 C 0.1572(5) 0.1742(3) 0.47221(15) 0.0325(10) Uani 1 1 d . .
H41A H 0.1826 0.1223 0.4548 0.049 Uiso 1 1 calc R U
H41B H 0.2059 0.2114 0.4451 0.049 Uiso 1 1 calc R U
H41C H 0.0381 0.1946 0.4746 0.049 Uiso 1 1 calc R U

loop_
_atom_site_aniso_label
_atom_site_aniso_U_11
_atom_site_aniso_U_22
_atom_site_aniso_U_33
_atom_site_aniso_U_23
_atom_site_aniso_U_13
_atom_site_aniso_U_12
Mo1 0.01446(16) 0.01216(16) 0.01603(14) -0.00249(11) -0.00105(12) -0.00229(13)
Mo2 0.01479(16) 0.01252(17) 0.01758(14) -0.00234(12) -0.00099(13) -0.00290(13)
C1 0.0173(18) 0.0173(19) 0.0120(15) 0.0006(13) 0.0008(14) -0.0048(16)
N1 0.0356(19) 0.0172(18) 0.0172(14) -0.0042(12) 0.0099(14) -0.0092(15)
N2 0.040(2) 0.0155(18) 0.0204(15) -0.0027(13) 0.0059(15) -0.0111(16)
C2 0.102(4) 0.019(2) 0.031(2) -0.0148(18) 0.031(3) -0.029(3)
C3 0.106(4) 0.017(2) 0.032(2) -0.0070(18) 0.026(3) -0.028(3)
C11 0.026(2) 0.018(2) 0.0128(16) -0.0068(14) 0.0021(15) -0.0052(17)
C12 0.021(2) 0.020(2) 0.0216(17) -0.0120(15) -0.0016(16) -0.0045(17)
C13 0.024(2) 0.022(2) 0.0155(16) -0.0030(14) -0.0052(15) -0.0036(17)
C14 0.028(2) 0.0145(19) 0.0155(16) -0.0072(14) 0.0024(16) -0.0046(17)
C15 0.020(2) 0.018(2) 0.0248(18) -0.0061(15) 0.0029(16) -0.0079(17)
C16 0.026(2) 0.0124(19) 0.0179(17) -0.0040(14) 0.0006(16) 0.0009(16)
C17 0.022(2) 0.050(3) 0.035(2) -0.014(2) 0.0010(18) -0.013(2)
C18 0.040(2) 0.026(2) 0.0211(18) -0.0068(16) 0.0070(18) -0.013(2)
C19 0.033(2) 0.035(3) 0.029(2) -0.0024(18) -0.0099(19) 0.007(2)
C21 0.029(2) 0.0081(18) 0.0167(16) 0.0000(13) 0.0038(16) -0.0065(16)
C22 0.022(2) 0.016(2) 0.0261(18) 0.0004(15) 0.0027(16) -0.0033(16)
C23 0.023(2) 0.014(2) 0.0251(18) 0.0007(15) -0.0049(16) 0.0007(16)
C24 0.025(2) 0.0119(19) 0.0230(17) -0.0032(14) 0.0017(16) 0.0016(16)
C25 0.020(2) 0.021(2) 0.0290(19) -0.0051(16) 0.0030(17) -0.0042(17)
C26 0.031(2) 0.018(2) 0.0188(17) -0.0007(14) -0.0043(16) -0.0123(18)
C27 0.024(2) 0.032(3) 0.041(2) 0.0028(19) 0.0056(19) -0.001(2)
C28 0.033(2) 0.034(3) 0.0215(18) -0.0018(17) -0.0002(18) -0.001(2)
C29 0.038(3) 0.033(3) 0.0272(19) 0.0015(17) -0.0100(19) -0.018(2)
O1 0.0162(13) 0.0194(14) 0.0226(12) -0.0063(10) -0.0001(11) -0.0027(11)
O2 0.0170(13) 0.0190(15) 0.0220(12) -0.0010(10) 0.0006(10) -0.0056(12)
C101 0.0152(19) 0.027(2) 0.0155(16) 0.0010(15) -0.0032(15) -0.0048(17)
C102 0.017(2) 0.043(3) 0.038(2) -0.004(2) 0.0063(18) -0.004(2)
O3 0.0195(14) 0.0225(15) 0.0174(11) -0.0041(10) -0.0012(10) -0.0049(12)
O4 0.0193(14) 0.0201(15) 0.0210(12) 0.0019(10) -0.0033(11) -0.0016(12)
C201 0.0117(18) 0.031(2) 0.0170(17) 0.0002(16) 0.0024(15) -0.0003(17)
C202 0.030(2) 0.054(3) 0.0203(18) 0.0018(18) -0.0102(18) -0.005(2)
O5 0.0152(13) 0.0216(15) 0.0210(12) -0.0051(10) 0.0017(10) -0.0082(12)
O6 0.0198(14) 0.0198(15) 0.0249(12) -0.0086(10) 0.0014(11) -0.0032(12)
C301 0.018(2) 0.027(2) 0.0149(16) -0.0034(15) 0.0000(15) -0.0027(17)
C302 0.019(2) 0.042(3) 0.039(2) -0.009(2) 0.0075(18) -0.007(2)
O7 0.0214(14) 0.0193(14) 0.0175(11) 0.0032(10) -0.0039(10) -0.0043(12)
O8 0.0221(14) 0.0240(15) 0.0160(11) -0.0047(10) -0.0003(10) -0.0092(12)
C401 0.020(2) 0.030(2) 0.0152(16) -0.0018(15) 0.0007(15) -0.0083(18)
C402 0.036(3) 0.051(3) 0.0212(18) 0.0061(18) -0.0123(18) -0.017(2)
Mo11 0.01426(16) 0.01145(16) 0.01590(14) 0.00083(11) -0.00028(12) -0.00300(13)
Mo12 0.01473(16) 0.01192(16) 0.01570(14) 0.00030(11) -0.00168(12) -0.00356(13)
C4 0.0158(18) 0.019(2) 0.0166(16) -0.0041(14) 0.0045(15) -0.0025(16)
N3 0.045(2) 0.0120(17) 0.0243(15) -0.0040(13) 0.0113(15) -0.0095(16)
N4 0.040(2) 0.0135(17) 0.0212(15) -0.0019(13) 0.0115(15) -0.0098(16)
C5 0.128(5) 0.015(2) 0.041(2) -0.0156(19) 0.042(3) -0.032(3)
C6 0.113(5) 0.019(2) 0.039(2) -0.0121(19) 0.035(3) -0.031(3)
C31 0.030(2) 0.0119(19) 0.0197(17) -0.0058(14) 0.0070(16) -0.0014(17)
C32 0.020(2) 0.019(2) 0.0267(19) -0.0082(15) 0.0035(16) -0.0062(17)
C33 0.028(2) 0.020(2) 0.0214(18) -0.0033(15) -0.0028(16) -0.0086(18)
C34 0.026(2) 0.016(2) 0.0210(17) -0.0004(14) 0.0001(16) -0.0071(17)
C35 0.020(2) 0.015(2) 0.0301(19) -0.0027(15) 0.0039(17) -0.0029(16)
C36 0.026(2) 0.015(2) 0.0205(17) -0.0023(14) 0.0004(16) -0.0040(17)
C37 0.024(2) 0.035(3) 0.045(2) -0.014(2) 0.0072(19) -0.007(2)
C38 0.036(2) 0.029(2) 0.027(2) -0.0005(17) 0.0070(19) -0.006(2)
C39 0.040(3) 0.031(3) 0.032(2) -0.0048(18) -0.010(2) 0.003(2)
C41 0.028(2) 0.0129(19) 0.0170(16) 0.0030(14) 0.0078(16) -0.0058(17)
C42 0.021(2) 0.013(2) 0.0287(19) 0.0045(15) 0.0017(16) -0.0011(16)
C43 0.027(2) 0.021(2) 0.0216(18) 0.0022(15) -0.0040(16) -0.0087(18)
C44 0.030(2) 0.0130(19) 0.0197(17) 0.0024(14) 0.0042(17) -0.0080(17)
C45 0.0175(19) 0.016(2) 0.0278(19) 0.0001(15) 0.0068(16) -0.0009(16)
C46 0.024(2) 0.021(2) 0.0200(17) 0.0036(15) -0.0015(16) -0.0109(17)
C47 0.022(2) 0.040(3) 0.043(2) 0.007(2) 0.0041(19) 0.004(2)
C48 0.045(3) 0.030(3) 0.0234(19) -0.0029(17) 0.0089(19) -0.010(2)
C49 0.038(3) 0.049(3) 0.031(2) 0.003(2) -0.007(2) -0.021(2)
O11 0.0159(13) 0.0169(14) 0.0197(12) -0.0014(10) 0.0024(10) -0.0019(11)
O12 0.0181(13) 0.0199(15) 0.0171(11) 0.0010(10) 0.0009(10) -0.0077(12)
C110 0.0145(19) 0.029(2) 0.0139(16) 0.0004(15) -0.0021(15) -0.0020(17)
C111 0.015(2) 0.038(3) 0.034(2) -0.0040(18) 0.0059(17) -0.0035(19)
O13 0.0199(13) 0.0182(14) 0.0175(11) -0.0007(10) 0.0000(10) -0.0071(11)
O14 0.0230(14) 0.0185(14) 0.0184(12) 0.0035(10) -0.0021(11) -0.0068(12)
C210 0.0159(19) 0.030(2) 0.0153(16) 0.0024(15) -0.0003(15) -0.0042(17)
C211 0.035(2) 0.047(3) 0.0192(18) 0.0047(18) -0.0081(18) -0.014(2)
O15 0.0150(13) 0.0181(14) 0.0228(12) 0.0012(10) 0.0010(10) -0.0045(11)
O16 0.0179(13) 0.0169(14) 0.0202(12) -0.0010(10) 0.0000(10) -0.0016(11)
C310 0.0168(19) 0.023(2) 0.0132(16) 0.0015(14) -0.0045(14) -0.0014(17)
C311 0.017(2) 0.038(3) 0.033(2) -0.0049(18) 0.0019(17) -0.0053(19)
O17 0.0193(13) 0.0207(15) 0.0181(11) 0.0032(10) -0.0015(10) -0.0029(12)
O18 0.0182(13) 0.0204(15) 0.0187(12) -0.0028(10) -0.0023(10) -0.0058(12)
C410 0.0104(18) 0.031(2) 0.0154(16) -0.0015(15) 0.0013(14) -0.0017(17)
C411 0.031(2) 0.049(3) 0.0162(17) 0.0018(17) -0.0076(17) -0.009(2)

loop_
_atom_type_symbol
_atom_type_description
_atom_type_scat_dispersion_real
_atom_type_scat_dispersion_imag
_atom_type_scat_source
C C 0.0033 0.0016 'International Tables Vol C Tables 4.2.6.8 and 6.1.1.4'
H H 0.0000 0.0000 'International Tables Vol C Tables 4.2.6.8 and 6.1.1.4'
N N 0.0061 0.0033 'International Tables Vol C Tables 4.2.6.8 and 6.1.1.4'
O O 0.0106 0.0060 'International Tables Vol C Tables 4.2.6.8 and 6.1.1.4'
Mo Mo -1.6832 0.6857 'International Tables Vol C Tables 4.2.6.8 and 6.1.1.4'

loop_
_geom_angle_atom_site_label_1
_geom_angle_atom_site_label_2
_geom_angle_atom_site_label_3
_geom_angle
Mo2 Mo1 O1 91.06(7)
Mo2 Mo1 O3 91.08(7)
O1 Mo1 O3 90.13(9)
Mo2 Mo1 O5 90.81(7)
O1 Mo1 O5 177.94(9)
O3 Mo1 O5 88.98(9)
Mo2 Mo1 O7 90.61(7)
O1 Mo1 O7 88.55(9)
O3 Mo1 O7 177.88(10)
O5 Mo1 O7 92.29(8)
Mo2 Mo1 C1 176.61(7)
O1 Mo1 C1 89.25(10)
O3 Mo1 C1 92.30(10)
O5 Mo1 C1 88.93(10)
O7 Mo1 C1 86.03(10)
O2 Mo2 O6 175.79(10)
O2 Mo2 Mo1 91.99(7)
O6 Mo2 Mo1 92.16(7)
O2 Mo2 O8 89.71(9)
O6 Mo2 O8 90.80(9)
Mo1 Mo2 O8 92.38(7)
O2 Mo2 O4 89.72(8)
O6 Mo2 O4 89.45(9)
Mo1 Mo2 O4 92.07(7)
O8 Mo2 O4 175.53(10)
N1 C1 N2 101.0(3)
N1 C1 Mo1 126.1(2)
N2 C1 Mo1 132.9(2)
C1 N1 C2 113.1(3)
C1 N1 C11 124.0(3)
C2 N1 C11 122.9(3)
C1 N2 C3 112.9(3)
C1 N2 C21 126.3(3)
C3 N2 C21 120.8(3)
C3 C2 N1 105.9(3)
C3 C2 H2 127.0
N1 C2 H2 127.0
C2 C3 N2 107.1(3)
C2 C3 H3 126.4
N2 C3 H3 126.4
C12 C11 C16 122.3(3)
C12 C11 N1 119.5(3)
C16 C11 N1 118.1(3)
C11 C12 C13 118.2(3)
C11 C12 C17 121.2(3)
C13 C12 C17 120.6(3)
C12 C13 C14 121.9(3)
C12 C13 H13 119.1
C14 C13 H13 119.1
C15 C14 C13 117.8(3)
C15 C14 C18 120.9(3)
C13 C14 C18 121.2(3)
C14 C15 C16 122.7(3)
C14 C15 H15 118.6
C16 C15 H15 118.6
C11 C16 C15 117.1(3)
C11 C16 C19 122.1(3)
C15 C16 C19 120.9(3)
C12 C17 H17A 109.5
C12 C17 H17B 109.5
H17A C17 H17B 109.5
C12 C17 H17C 109.5
H17A C17 H17C 109.5
H17B C17 H17C 109.5
C14 C18 H18A 109.5
C14 C18 H18B 109.5
H18A C18 H18B 109.5
C14 C18 H18C 109.5
H18A C18 H18C 109.5
H18B C18 H18C 109.5
C16 C19 H19A 109.5
C16 C19 H19B 109.5
H19A C19 H19B 109.5
C16 C19 H19C 109.5
H19A C19 H19C 109.5
H19B C19 H19C 109.5
C22 C21 C26 122.4(3)
C22 C21 N2 118.7(3)
C26 C21 N2 118.4(3)
C21 C22 C23 117.8(3)
C21 C22 C27 121.1(3)
C23 C22 C27 121.1(3)
C24 C23 C22 122.0(3)
C24 C23 H23 119.0
C22 C23 H23 119.0
C25 C24 C23 118.2(3)
C25 C24 C28 121.1(3)
C23 C24 C28 120.7(3)
C24 C25 C26 122.4(3)
C24 C25 H25 118.8
C26 C25 H25 118.8
C25 C26 C21 117.0(3)
C25 C26 C29 121.2(3)
C21 C26 C29 121.7(3)
C22 C27 H27A 109.5
C22 C27 H27B 109.5
H27A C27 H27B 109.5
C22 C27 H27C 109.5
H27A C27 H27C 109.5
H27B C27 H27C 109.5
C24 C28 H28A 109.5
C24 C28 H28B 109.5
H28A C28 H28B 109.5
C24 C28 H28C 109.5
H28A C28 H28C 109.5
H28B C28 H28C 109.5
C26 C29 H29A 109.5
C26 C29 H29B 109.5
H29A C29 H29B 109.5
C26 C29 H29C 109.5
H29A C29 H29C 109.5
H29B C29 H29C 109.5
C101 O1 Mo1 117.4(2)
C101 O2 Mo2 117.0(2)
O2 C101 O1 122.6(3)
O2 C101 C102 119.4(3)
O1 C101 C102 117.9(3)
C101 C102 H10A 109.5
C101 C102 H10B 109.5
H10A C102 H10B 109.5
C101 C102 H10C 109.5
H10A C102 H10C 109.5
H10B C102 H10C 109.5
C201 O3 Mo1 117.5(2)
C201 O4 Mo2 116.4(2)
O3 C201 O4 123.0(3)
O3 C201 C202 118.3(3)
O4 C201 C202 118.7(3)
C201 C202 H20A 109.5
C201 C202 H20B 109.5
H20A C202 H20B 109.5
C201 C202 H20C 109.5
H20A C202 H20C 109.5
H20B C202 H20C 109.5
C301 O5 Mo1 117.8(2)
C301 O6 Mo2 116.8(2)
O5 C301 O6 122.3(3)
O5 C301 C302 119.6(3)
O6 C301 C302 118.1(3)
C301 C302 H30A 109.5
C301 C302 H30B 109.5
H30A C302 H30B 109.5
C301 C302 H30C 109.5
H30A C302 H30C 109.5
H30B C302 H30C 109.5
C401 O7 Mo1 117.6(2)
C401 O8 Mo2 116.5(2)
O7 C401 O8 122.8(3)
O7 C401 C402 117.9(3)
O8 C401 C402 119.3(3)
C401 C402 H40A 109.5
C401 C402 H40B 109.5
H40A C402 H40B 109.5
C401 C402 H40C 109.5
H40A C402 H40C 109.5
H40B C402 H40C 109.5
Mo12 Mo11 O15 91.07(7)
Mo12 Mo11 O11 90.87(6)
O15 Mo11 O11 177.97(9)
Mo12 Mo11 O17 90.81(7)
O15 Mo11 O17 90.51(9)
O11 Mo11 O17 88.88(9)
Mo12 Mo11 O13 90.86(6)
O15 Mo11 O13 88.35(9)
O11 Mo11 O13 92.20(8)
O17 Mo11 O13 178.00(9)
Mo12 Mo11 C4 178.22(7)
O15 Mo11 C4 90.39(10)
O11 Mo11 C4 87.68(10)
O17 Mo11 C4 90.20(10)
O13 Mo11 C4 88.17(10)
O14 Mo12 O12 90.68(9)
O14 Mo12 O18 175.15(9)
O12 Mo12 O18 89.55(8)
O14 Mo12 Mo11 92.43(7)
O12 Mo12 Mo11 92.28(7)
O18 Mo12 Mo11 92.40(7)
O14 Mo12 O16 89.34(9)
O12 Mo12 O16 175.62(9)
O18 Mo12 O16 90.06(9)
Mo11 Mo12 O16 92.10(6)
N4 C4 N3 101.1(3)
N4 C4 Mo11 126.9(2)
N3 C4 Mo11 131.9(2)
C4 N3 C5 112.7(3)
C4 N3 C31 127.3(3)
C5 N3 C31 120.0(3)
C4 N4 C6 112.9(3)
C4 N4 C41 124.8(3)
C6 N4 C41 122.3(3)
C6 C5 N3 106.4(4)
C6 C5 H5 126.8
N3 C5 H5 126.8
C5 C6 N4 106.8(3)
C5 C6 H6 126.6
N4 C6 H6 126.6
C32 C31 C36 121.8(3)
C32 C31 N3 118.9(3)
C36 C31 N3 119.0(3)
C33 C32 C31 118.3(3)
C33 C32 C37 120.5(3)
C31 C32 C37 121.2(3)
C32 C33 C34 122.1(3)
C32 C33 H33 119.0
C34 C33 H33 119.0
C35 C34 C33 118.1(3)
C35 C34 C38 121.2(3)
C33 C34 C38 120.8(3)
C34 C35 C36 122.2(3)
C34 C35 H35 118.9
C36 C35 H35 118.9
C35 C36 C31 117.5(3)
C35 C36 C39 121.0(3)
C31 C36 C39 121.4(3)
C32 C37 H37A 109.5
C32 C37 H37B 109.5
H37A C37 H37B 109.5
C32 C37 H37C 109.5
H37A C37 H37C 109.5
H37B C37 H37C 109.5
C34 C38 H38A 109.5
C34 C38 H38B 109.5
H38A C38 H38B 109.5
C34 C38 H38C 109.5
H38A C38 H38C 109.5
H38B C38 H38C 109.5
C36 C39 H39A 109.5
C36 C39 H39B 109.5
H39A C39 H39B 109.5
C36 C39 H39C 109.5
H39A C39 H39C 109.5
H39B C39 H39C 109.5
C42 C41 C46 122.8(3)
C42 C41 N4 118.4(3)
C46 C41 N4 118.8(3)
C41 C42 C43 117.8(3)
C41 C42 C47 122.2(3)
C43 C42 C47 120.0(3)
C44 C43 C42 121.5(3)
C44 C43 H43 119.3
C42 C43 H43 119.3
C45 C44 C43 118.3(3)
C45 C44 C48 122.0(3)
C43 C44 C48 119.7(3)
C44 C45 C46 122.6(3)
C44 C45 H45 118.7
C46 C45 H45 118.7
C41 C46 C45 117.1(3)
C41 C46 C49 122.0(3)
C45 C46 C49 120.9(3)
C42 C47 H47A 109.5
C42 C47 H47B 109.5
H47A C47 H47B 109.5
C42 C47 H47C 109.5
H47A C47 H47C 109.5
H47B C47 H47C 109.5
C44 C48 H48A 109.5
C44 C48 H48B 109.5
H48A C48 H48B 109.5
C44 C48 H48C 109.5
H48A C48 H48C 109.5
H48B C48 H48C 109.5
C46 C49 H49A 109.5
C46 C49 H49B 109.5
H49A C49 H49B 109.5
C46 C49 H49C 109.5
H49A C49 H49C 109.5
H49B C49 H49C 109.5
C110 O11 Mo11 117.6(2)
C110 O12 Mo12 116.7(2)
O11 C110 O12 122.5(3)
O11 C110 C111 119.1(4)
O12 C110 C111 118.4(3)
C110 C111 H11A 109.5
C110 C111 H11B 109.5
H11A C111 H11B 109.5
C110 C111 H11C 109.5
H11A C111 H11C 109.5
H11B C111 H11C 109.5
C210 O13 Mo11 116.9(2)
C210 O14 Mo12 116.6(2)
O13 C210 O14 123.1(3)
O13 C210 C211 119.3(3)
O14 C210 C211 117.6(3)
C210 C211 H21A 109.5
C210 C211 H21B 109.5
H21A C211 H21B 109.5
C210 C211 H21C 109.5
H21A C211 H21C 109.5
H21B C211 H21C 109.5
C310 O15 Mo11 118.1(2)
C310 O16 Mo12 116.8(2)
O15 C310 O16 122.0(3)
O15 C310 C311 118.6(3)
O16 C310 C311 119.4(3)
C310 C311 H31A 109.5
C310 C311 H31B 109.5
H31A C311 H31B 109.5
C310 C311 H31C 109.5
H31A C311 H31C 109.5
H31B C311 H31C 109.5
C410 O17 Mo11 117.2(2)
C410 O18 Mo12 116.3(2)
O18 C410 O17 123.2(3)
O18 C410 C411 118.7(3)
O17 C410 C411 118.0(3)
C410 C411 H41A 109.5
C410 C411 H41B 109.5
H41A C411 H41B 109.5
C410 C411 H41C 109.5
H41A C411 H41C 109.5
H41B C411 H41C 109.5

loop_
_geom_bond_atom_site_label_1
_geom_bond_atom_site_label_2
_geom_bond_distance
Mo1 Mo2 2.1118(4)
Mo1 O1 2.115(2)
Mo1 O3 2.117(2)
Mo1 O5 2.124(2)
Mo1 O7 2.126(2)
Mo1 C1 2.562(4)
Mo2 O2 2.108(2)
Mo2 O6 2.110(2)
Mo2 O8 2.113(2)
Mo2 O4 2.119(2)
C1 N1 1.370(4)
C1 N2 1.371(4)
N1 C2 1.381(5)
N1 C11 1.440(4)
N2 C3 1.371(5)
N2 C21 1.454(4)
C2 C3 1.333(5)
C2 H2 0.9500
C3 H3 0.9500
C11 C12 1.384(5)
C11 C16 1.395(5)
C12 C13 1.391(4)
C12 C17 1.512(5)
C13 C14 1.394(5)
C13 H13 0.9500
C14 C15 1.380(5)
C14 C18 1.502(4)
C15 C16 1.399(4)
C15 H15 0.9500
C16 C19 1.498(5)
C17 H17A 0.9800
C17 H17B 0.9800
C17 H17C 0.9800
C18 H18A 0.9800
C18 H18B 0.9800
C18 H18C 0.9800
C19 H19A 0.9800
C19 H19B 0.9800
C19 H19C 0.9800
C21 C22 1.386(5)
C21 C26 1.398(5)
C22 C23 1.388(5)
C22 C27 1.507(5)
C23 C24 1.387(5)
C23 H23 0.9500
C24 C25 1.381(5)
C24 C28 1.513(4)
C25 C26 1.394(4)
C25 H25 0.9500
C26 C29 1.498(5)
C27 H27A 0.9800
C27 H27B 0.9800
C27 H27C 0.9800
C28 H28A 0.9800
C28 H28B 0.9800
C28 H28C 0.9800
C29 H29A 0.9800
C29 H29B 0.9800
C29 H29C 0.9800
O1 C101 1.270(4)
O2 C101 1.265(4)
C101 C102 1.504(5)
C102 H10A 0.9800
C102 H10B 0.9800
C102 H10C 0.9800
O3 C201 1.266(4)
O4 C201 1.270(4)
C201 C202 1.503(5)
C202 H20A 0.9800
C202 H20B 0.9800
C202 H20C 0.9800
O5 C301 1.260(4)
O6 C301 1.277(4)
C301 C302 1.499(5)
C302 H30A 0.9800
C302 H30B 0.9800
C302 H30C 0.9800
O7 C401 1.263(4)
O8 C401 1.268(4)
C401 C402 1.502(5)
C402 H40A 0.9800
C402 H40B 0.9800
C402 H40C 0.9800
Mo11 Mo12 2.1117(4)
Mo11 O15 2.115(2)
Mo11 O11 2.120(2)
Mo11 O17 2.121(2)
Mo11 O13 2.132(2)
Mo11 C4 2.576(4)
Mo12 O14 2.104(2)
Mo12 O12 2.107(2)
Mo12 O18 2.110(2)
Mo12 O16 2.116(2)
C4 N4 1.366(4)
C4 N3 1.369(4)
N3 C5 1.385(5)
N3 C31 1.446(4)
N4 C6 1.379(5)
N4 C41 1.448(4)
C5 C6 1.322(5)
C5 H5 0.9500
C6 H6 0.9500
C31 C32 1.392(5)
C31 C36 1.397(5)
C32 C33 1.378(4)
C32 C37 1.507(5)
C33 C34 1.391(5)
C33 H33 0.9500
C34 C35 1.386(5)
C34 C38 1.509(4)
C35 C36 1.393(4)
C35 H35 0.9500
C36 C39 1.505(5)
C37 H37A 0.9800
C37 H37B 0.9800
C37 H37C 0.9800
C38 H38A 0.9800
C38 H38B 0.9800
C38 H38C 0.9800
C39 H39A 0.9800
C39 H39B 0.9800
C39 H39C 0.9800
C41 C42 1.379(5)
C41 C46 1.389(5)
C42 C43 1.398(5)
C42 C47 1.500(5)
C43 C44 1.388(5)
C43 H43 0.9500
C44 C45 1.376(5)
C44 C48 1.512(5)
C45 C46 1.390(5)
C45 H45 0.9500
C46 C49 1.499(5)
C47 H47A 0.9800
C47 H47B 0.9800
C47 H47C 0.9800
C48 H48A 0.9800
C48 H48B 0.9800
C48 H48C 0.9800
C49 H49A 0.9800
C49 H49B 0.9800
C49 H49C 0.9800
O11 C110 1.267(4)
O12 C110 1.274(4)
C110 C111 1.502(5)
C111 H11A 0.9800
C111 H11B 0.9800
C111 H11C 0.9800
O13 C210 1.265(4)
O14 C210 1.275(4)
C210 C211 1.501(5)
C211 H21A 0.9800
C211 H21B 0.9800
C211 H21C 0.9800
O15 C310 1.270(4)
O16 C310 1.279(4)
C310 C311 1.492(5)
C311 H31A 0.9800
C311 H31B 0.9800
C311 H31C 0.9800
O17 C410 1.268(4)
O18 C410 1.267(4)
C410 C411 1.503(4)
C411 H41A 0.9800
C411 H41B 0.9800
C411 H41C 0.9800

loop_
_geom_torsion_atom_site_label_1
_geom_torsion_atom_site_label_2
_geom_torsion_atom_site_label_3
_geom_torsion_atom_site_label_4
_geom_torsion
N2 C1 N1 C2 -0.1(4)
Mo1 C1 N1 C2 -178.9(3)
N2 C1 N1 C11 179.0(3)
Mo1 C1 N1 C11 0.3(5)
N1 C1 N2 C3 0.4(4)
Mo1 C1 N2 C3 179.0(3)
N1 C1 N2 C21 -178.3(3)
Mo1 C1 N2 C21 0.3(5)
C1 N1 C2 C3 -0.2(6)
C11 N1 C2 C3 -179.3(4)
N1 C2 C3 N2 0.4(6)
C1 N2 C3 C2 -0.5(6)
C21 N2 C3 C2 178.3(4)
C1 N1 C11 C12 88.9(4)
C2 N1 C11 C12 -92.1(5)
C1 N1 C11 C16 -92.3(4)
C2 N1 C11 C16 86.7(5)
C16 C11 C12 C13 0.1(5)
N1 C11 C12 C13 178.9(3)
C16 C11 C12 C17 -179.8(3)
N1 C11 C12 C17 -1.0(5)
C11 C12 C13 C14 -0.6(5)
C17 C12 C13 C14 179.3(3)
C12 C13 C14 C15 0.4(5)
C12 C13 C14 C18 -176.6(3)
C13 C14 C15 C16 0.3(5)
C18 C14 C15 C16 177.3(3)
C12 C11 C16 C15 0.5(5)
N1 C11 C16 C15 -178.3(3)
C12 C11 C16 C19 179.6(3)
N1 C11 C16 C19 0.9(5)
C14 C15 C16 C11 -0.7(5)
C14 C15 C16 C19 -179.8(3)
C1 N2 C21 C22 93.1(4)
C3 N2 C21 C22 -85.5(5)
C1 N2 C21 C26 -94.2(4)
C3 N2 C21 C26 87.2(5)
C26 C21 C22 C23 -0.2(5)
N2 C21 C22 C23 172.2(3)
C26 C21 C22 C27 -178.7(3)
N2 C21 C22 C27 -6.2(5)
C21 C22 C23 C24 -1.6(5)
C27 C22 C23 C24 176.8(4)
C22 C23 C24 C25 2.6(5)
C22 C23 C24 C28 -178.8(3)
C23 C24 C25 C26 -1.7(5)
C28 C24 C25 C26 179.7(3)
C24 C25 C26 C21 0.0(5)
C24 C25 C26 C29 -178.7(4)
C22 C21 C26 C25 1.0(5)
N2 C21 C26 C25 -171.5(3)
C22 C21 C26 C29 179.7(3)
N2 C21 C26 C29 7.2(5)
Mo2 O2 C101 O1 -0.3(4)
Mo2 O2 C101 C102 178.3(2)
Mo1 O1 C101 O2 0.0(4)
Mo1 O1 C101 C102 -178.5(2)
Mo1 O3 C201 O4 -0.2(4)
Mo1 O3 C201 C202 179.7(2)
Mo2 O4 C201 O3 0.3(4)
Mo2 O4 C201 C202 -179.5(2)
Mo1 O5 C301 O6 3.7(4)
Mo1 O5 C301 C302 -176.7(2)
Mo2 O6 C301 O5 -4.1(4)
Mo2 O6 C301 C302 176.3(2)
Mo1 O7 C401 O8 -2.0(4)
Mo1 O7 C401 C402 178.0(2)
Mo2 O8 C401 O7 3.0(4)
Mo2 O8 C401 C402 -177.0(2)
N4 C4 N3 C5 -0.5(5)
Mo11 C4 N3 C5 177.5(3)
N4 C4 N3 C31 179.6(3)
Mo11 C4 N3 C31 -2.3(6)
N3 C4 N4 C6 0.0(5)
Mo11 C4 N4 C6 -178.2(3)
N3 C4 N4 C41 -177.6(3)
Mo11 C4 N4 C41 4.2(5)
C4 N3 C5 C6 0.9(6)
C31 N3 C5 C6 -179.2(4)
N3 C5 C6 N4 -0.9(6)
C4 N4 C6 C5 0.6(6)
C41 N4 C6 C5 178.2(4)
C4 N3 C31 C32 95.2(5)
C5 N3 C31 C32 -84.7(5)
C4 N3 C31 C36 -91.3(5)
C5 N3 C31 C36 88.9(5)
C36 C31 C32 C33 -1.3(5)
N3 C31 C32 C33 172.1(3)
C36 C31 C32 C37 -179.7(4)
N3 C31 C32 C37 -6.3(5)
C31 C32 C33 C34 -0.1(5)
C37 C32 C33 C34 178.3(4)
C32 C33 C34 C35 1.2(5)
C32 C33 C34 C38 -179.0(3)
C33 C34 C35 C36 -0.8(5)
C38 C34 C35 C36 179.4(3)
C34 C35 C36 C31 -0.5(5)
C34 C35 C36 C39 -178.1(4)
C32 C31 C36 C35 1.6(5)
N3 C31 C36 C35 -171.8(3)
C32 C31 C36 C39 179.1(3)
N3 C31 C36 C39 5.7(5)
C4 N4 C41 C42 87.7(4)
C6 N4 C41 C42 -89.7(5)
C4 N4 C41 C46 -94.7(4)
C6 N4 C41 C46 88.0(5)
C46 C41 C42 C43 0.8(5)
N4 C41 C42 C43 178.3(3)
C46 C41 C42 C47 -178.7(3)
N4 C41 C42 C47 -1.1(5)
C41 C42 C43 C44 -0.2(5)
C47 C42 C43 C44 179.3(3)
C42 C43 C44 C45 0.1(5)
C42 C43 C44 C48 -177.0(3)
C43 C44 C45 C46 -0.6(5)
C48 C44 C45 C46 176.4(3)
C42 C41 C46 C45 -1.2(5)
N4 C41 C46 C45 -178.8(3)
C42 C41 C46 C49 178.6(3)
N4 C41 C46 C49 1.0(5)
C44 C45 C46 C41 1.1(5)
C44 C45 C46 C49 -178.7(3)
Mo11 O11 C110 O12 1.5(4)
Mo11 O11 C110 C111 -178.2(2)
Mo12 O12 C110 O11 -2.2(4)
Mo12 O12 C110 C111 177.5(2)
Mo11 O13 C210 O14 -2.5(4)
Mo11 O13 C210 C211 178.0(2)
Mo12 O14 C210 O13 3.3(4)
Mo12 O14 C210 C211 -177.2(2)
Mo11 O15 C310 O16 1.1(4)
Mo11 O15 C310 C311 -177.7(2)
Mo12 O16 C310 O15 -1.4(4)
Mo12 O16 C310 C311 177.4(2)
Mo12 O18 C410 O17 0.1(4)
Mo12 O18 C410 C411 179.4(2)
Mo11 O17 C410 O18 0.0(4)
Mo11 O17 C410 C411 -179.3(2)
